data_1540784
loop_
_publ_author_name
'Yang, Y.'
'Yang, J.'
'Kong, L.'
'Pan, Q.'
'Zhang, X.'
'Ding, Y.'
'Zhang, B.'
'Ye, C.'
'Jin, L.'

_publ_section_title
;
 Neutron diffraction study of ternary nitrides of the type R2Fe17Nx
;
_journal_name_full 'Journal of Applied Physics'
_journal_page_first 6018
_journal_page_last 6020
_journal_volume 70
_journal_year 1991
_chemical_formula_sum 'Fe17 N2.56 Nd2'
_chemical_name_systematic 'Nd2 Fe17 N2.56'
_space_group_IT_number 166
_symmetry_space_group_name_Hall '-R 3 2"'
_symmetry_space_group_name_H-M 'R -3 m :H'
_cell_angle_alpha 90
_cell_angle_beta 90
_cell_angle_gamma 120
_cell_formula_units_Z 3
_cell_length_a 8.762
_cell_length_b 8.762
_cell_length_c 12.631
_cell_volume 839.798
_citation_journal_id_ASTM JAPIAU
_cod_data_source_file Yang_JAPIAU_1991_1535.cif
_cod_data_source_block Fe17N2.56Nd2
_cod_database_code 1540784

loop_
_symmetry_equiv_pos_as_xyz
x,y,z
-y,x-y,z
-x+y,-x,z
y,x,-z
-x,-x+y,-z
x-y,-y,-z
-x,-y,-z
y,-x+y,-z
x-y,x,-z
-y,-x,z
x,x-y,z
-x+y,y,z
x+2/3,y+1/3,z+1/3
-y+2/3,x-y+1/3,z+1/3
-x+y+2/3,-x+1/3,z+1/3
y+2/3,x+1/3,-z+1/3
-x+2/3,-x+y+1/3,-z+1/3
x-y+2/3,-y+1/3,-z+1/3
-x+2/3,-y+1/3,-z+1/3
y+2/3,-x+y+1/3,-z+1/3
x-y+2/3,x+1/3,-z+1/3
-y+2/3,-x+1/3,z+1/3
x+2/3,x-y+1/3,z+1/3
-x+y+2/3,y+1/3,z+1/3
x+1/3,y+2/3,z+2/3
-y+1/3,x-y+2/3,z+2/3
-x+y+1/3,-x+2/3,z+2/3
y+1/3,x+2/3,-z+2/3
-x+1/3,-x+y+2/3,-z+2/3
x-y+1/3,-y+2/3,-z+2/3
-x+1/3,-y+2/3,-z+2/3
y+1/3,-x+y+2/3,-z+2/3
x-y+1/3,x+2/3,-z+2/3
-y+1/3,-x+2/3,z+2/3
x+1/3,x-y+2/3,z+2/3
-x+y+1/3,y+2/3,z+2/3

loop_
_atom_site_label
_atom_site_type_symbol
_atom_site_fract_x
_atom_site_fract_y
_atom_site_fract_z
_atom_site_occupancy
_atom_site_U_iso_or_equiv
Fe2 Fe 0 0 0.103 1 0.0
Nd1 Nd 0 0 0.361 1 0.0
Fe4 Fe 0.502 0.498 0.159 1 0.0
Fe1 Fe 0.5 0 0.5 1 0.0
Fe3 Fe 0.277 0 0 1 0.0
N1 N 0.5 0 0 0.8544 0.0
